data_2011577
loop_
_publ_author_name
'Clegg, William'
'Sage, Ian'
'Oswald, Iain'
'Brough, Peter'
'Bourhill, Grant'
'e-mail: bgourhill@dera.gov.uk'

_publ_section_title
;
 Two isostructural triboluminescent lanthanide complexes
;
_journal_issue 11
_journal_name_full 'Acta Crystallographica Section C'
_journal_page_first 1323
_journal_page_last 1325
_journal_paper_doi 10.1107/S0108270100011641
_journal_volume 56
_journal_year 2000
_chemical_formula_iupac '[Tb (C11 H19 O2)3 (C7 H10 N2)]'
_chemical_formula_sum 'C40 H67 N2 O6 Tb'
_chemical_formula_weight 830.88
_chemical_name_systematic
;
Tris(1,3-di-t-butyl-propane-1,3-dionato)(4-dimethylaminopyridine)terbium(III)
;
_space_group_IT_number 4
_symmetry_cell_setting monoclinic
_symmetry_space_group_name_Hall 'P 2yb'
_symmetry_space_group_name_H-M 'P 1 21 1'
_cell_angle_alpha 90.00
_cell_angle_beta 110.643(2)
_cell_angle_gamma 90.00
_cell_formula_units_Z 2
_cell_length_a 10.9465(11)
_cell_length_b 18.972(2)
_cell_length_c 11.0469(12)
_cell_measurement_reflns_used 5819
_cell_measurement_temperature 160(2)
_cell_measurement_theta_max 28.62
_cell_measurement_theta_min 2.50
_cell_volume 2146.9(4)
_computing_cell_refinement 'SAINT (Siemens, 1995)'
_computing_data_collection 'SMART (Siemens, 1995)'
_computing_data_reduction SAINT
_computing_molecular_graphics SHELXTL
_computing_publication_material 'SHELXTL and local programs'
_computing_structure_refinement SHELXTL
_computing_structure_solution 'SHELXTL (Sheldrick, 1994)'
_diffrn_ambient_temperature 160(2)
_diffrn_detector_area_resol_mean 8.192
_diffrn_measured_fraction_theta_full .997
_diffrn_measured_fraction_theta_max .927
_diffrn_measurement_device_type 'Siemens SMART CCD'
_diffrn_measurement_method '\w rotation with narrow frames'
_diffrn_radiation_monochromator graphite
_diffrn_radiation_source 'fine-focus sealed tube'
_diffrn_radiation_type MoK\a
_diffrn_radiation_wavelength .71073
_diffrn_reflns_av_R_equivalents .022
_diffrn_reflns_av_sigmaI/netI .0419
_diffrn_reflns_limit_h_max 14
_diffrn_reflns_limit_h_min -14
_diffrn_reflns_limit_k_max 25
_diffrn_reflns_limit_k_min -24
_diffrn_reflns_limit_l_max 14
_diffrn_reflns_limit_l_min -14
_diffrn_reflns_number 18460
_diffrn_reflns_theta_full 26.00
_diffrn_reflns_theta_max 28.67
_diffrn_reflns_theta_min 1.97
_diffrn_standards_decay_% 0
_diffrn_standards_number 0
_exptl_absorpt_coefficient_mu 1.690
_exptl_absorpt_correction_T_max .751
_exptl_absorpt_correction_T_min .551
_exptl_absorpt_correction_type multi-scan
_exptl_absorpt_process_details '(SADABS; Sheldrick, 1997)'
_exptl_crystal_colour colourless
_exptl_crystal_density_diffrn 1.285
_exptl_crystal_density_method 'not measured'
_exptl_crystal_description prism
_exptl_crystal_F_000 868
_exptl_crystal_size_max .40
_exptl_crystal_size_mid .25
_exptl_crystal_size_min .18
_refine_diff_density_max 1.238
_refine_diff_density_min -2.538
_refine_ls_abs_structure_details 'Flack (1983), 4588 Friedel pairs'
_refine_ls_abs_structure_Flack .019(7)
_refine_ls_extinction_coef .00062(18)
_refine_ls_extinction_method SHELXTL
_refine_ls_goodness_of_fit_ref 1.186
_refine_ls_hydrogen_treatment mixed
_refine_ls_matrix_type full
_refine_ls_number_parameters 463
_refine_ls_number_reflns 9868
_refine_ls_number_restraints 1
_refine_ls_restrained_S_all 1.186
_refine_ls_R_factor_all .031
_refine_ls_R_factor_gt .029
_refine_ls_shift/su_max .001
_refine_ls_shift/su_mean .000
_refine_ls_structure_factor_coef Fsqd
_refine_ls_weighting_details 'w = 1/[\s^2^(Fo^2^)+(0.0140P)^2^] where P = (Fo^2^+2Fc^2^)/3'
_refine_ls_weighting_scheme calc
_refine_ls_wR_factor_ref .054
_reflns_number_gt 9418
_reflns_number_total 9868
_reflns_threshold_expression I>2\s(I)
_cod_data_source_file sk1415.cif
_cod_data_source_block I
_cod_original_sg_symbol_H-M 'P 21'
_cod_database_code 2011577
_cod_database_fobs_code 2011577

loop_
_symmetry_equiv_pos_as_xyz
'x, y, z'
'-x, y+1/2, -z'

loop_
_atom_site_label
_atom_site_fract_x
_atom_site_fract_y
_atom_site_fract_z
_atom_site_U_iso_or_equiv
_atom_site_adp_type
_atom_site_calc_flag
_atom_site_refinement_flags
_atom_site_occupancy
_atom_site_disorder_assembly
_atom_site_disorder_group
_atom_site_type_symbol
Tb .234803(11) .250139(13) .192346(11) .02199(4) Uani d . 1 . . Tb
N1 .2711(3) .29692(14) .4166(3) .0282(6) Uani d . 1 . . N
N2 .3236(3) .37410(18) .7883(3) .0420(8) Uani d . 1 . . N
O1 .04500(17) .2548(2) .01499(18) .0284(4) Uani d . 1 . . O
O2 .1643(2) .36512(12) .1658(2) .0308(5) Uani d . 1 . . O
O3 .3726(2) .16377(12) .3102(2) .0312(5) Uani d . 1 . . O
O4 .1082(2) .17409(12) .2622(2) .0304(5) Uani d . 1 . . O
O5 .4348(2) .30107(11) .2167(2) .0285(5) Uani d . 1 . . O
O6 .3003(2) .20348(12) .0347(2) .0297(5) Uani d . 1 . . O
C1 .3895(3) .3116(2) .5031(3) .0377(8) Uani d . 1 . . C
H1A .4633 .3034 .4787 .045 Uiso calc R 1 . . H
C2 .4107(4) .3378(2) .6245(3) .0422(9) Uani d . 1 . . C
H2A .4973 .3476 .6806 .051 Uiso calc R 1 . . H
C3 .3059(3) .35034(17) .6669(3) .0308(7) Uani d . 1 . . C
C4 .1818(3) .3356(2) .5753(3) .0379(8) Uani d . 1 . . C
H4A .1056 .3434 .5958 .046 Uiso calc R 1 . . H
C5 .1719(3) .3099(2) .4561(3) .0386(8) Uani d . 1 . . C
H5A .0866 .3005 .3966 .046 Uiso calc R 1 . . H
C6 .4544(5) .3849(2) .8807(4) .0530(11) Uani d . 1 . . C
H6A .5052 .4126 .8403 .079 Uiso calc R 1 . . H
H6B .4966 .3391 .9080 .079 Uiso calc R 1 . . H
H6C .4497 .4102 .9562 .079 Uiso calc R 1 . . H
C7 .2182(5) .3725(3) .8395(4) .0581(12) Uani d . 1 . . C
H7A .1884 .3239 .8400 .087 Uiso calc R 1 . . H
H7B .1456 .4016 .7851 .087 Uiso calc R 1 . . H
H7C .2496 .3911 .9280 .087 Uiso calc R 1 . . H
C8 -.0301(3) .30107(17) -.0536(3) .0239(6) Uani d . 1 . . C
C9 -.0212(3) .37271(16) -.0228(3) .0249(6) Uani d . 1 . . C
H9A -.0835 .4038 -.0792 .030 Uiso calc R 1 . . H
C10 .0742(3) .40111(16) .0861(3) .0231(6) Uani d . 1 . . C
C11 -.1374(3) .27270(15) -.1765(3) .0276(8) Uani d . 1 . . C
C12 -.2172(4) .3308(2) -.2653(4) .0496(10) Uani d . 1 . . C
H12A -.2621 .3587 -.2190 .074 Uiso calc R 1 . . H
H12B -.2817 .3096 -.3422 .074 Uiso calc R 1 . . H
H12C -.1589 .3615 -.2915 .074 Uiso calc R 1 . . H
C13 -.2270(3) .2263(2) -.1309(4) .0450(10) Uani d . 1 . . C
H13A -.2688 .2551 -.0830 .067 Uiso calc R 1 . . H
H13B -.1755 .1889 -.0745 .067 Uiso calc R 1 . . H
H13C -.2941 .2051 -.2061 .067 Uiso calc R 1 . . H
C14 -.0725(3) .22777(19) -.2518(3) .0387(9) Uani d . 1 . . C
H14A -.0166 .2577 -.2826 .058 Uiso calc R 1 . . H
H14B -.1399 .2059 -.3259 .058 Uiso calc R 1 . . H
H14C -.0196 .1910 -.1951 .058 Uiso calc R 1 . . H
C15 .0775(3) .48064(17) .1174(3) .0299(7) Uani d . 1 . . C
C16 .0570(5) .4883(2) .2466(4) .0533(11) Uani d . 1 . . C
H16A .1231 .4607 .3129 .080 Uiso calc R 1 . . H
H16B -.0302 .4710 .2378 .080 Uiso calc R 1 . . H
H16C .0647 .5380 .2721 .080 Uiso calc R 1 . . H
C17 -.0267(4) .52367(18) .0129(4) .0450(10) Uani d . 1 . . C
H17A -.0167 .5164 -.0709 .067 Uiso calc R 1 . . H
H17B -.0160 .5738 .0355 .067 Uiso calc R 1 . . H
H17C -.1138 .5082 .0078 .067 Uiso calc R 1 . . H
C18 .2135(3) .50836(18) .1298(4) .0389(8) Uani d . 1 . . C
H18A .2806 .4802 .1940 .058 Uiso calc R 1 . . H
H18B .2216 .5578 .1574 .058 Uiso calc R 1 . . H
H18C .2248 .5048 .0459 .058 Uiso calc R 1 . . H
C19 .3651(3) .11003(17) .3757(3) .0279(7) Uani d . 1 . . C
C20 .2496(3) .08742(18) .3903(3) .0333(8) Uani d . 1 . . C
H20A .2539 .0466 .4415 .040 Uiso calc R 1 . . H
C21 .1283(3) .12008(17) .3355(3) .0278(7) Uani d . 1 . . C
C22 .4950(3) .07039(18) .4393(3) .0341(8) Uani d . 1 . . C
C23 .5451(5) .0503(3) .3320(5) .0632(13) Uani d . 1 . . C
H23A .4796 .0214 .2676 .095 Uiso calc R 1 . . H
H23B .6263 .0234 .3686 .095 Uiso calc R 1 . . H
H23C .5618 .0931 .2907 .095 Uiso calc R 1 . . H
C24 .4835(5) .0052(3) .5162(5) .0447(12) Uani d . 1 . . C
H24A .4263 -.0295 .4573 .067 Uiso calc R 1 . . H
H24B .4465 .0187 .5817 .067 Uiso calc R 1 . . H
H24C .5702 -.0155 .5586 .067 Uiso calc R 1 . . H
C25 .5902(4) .1218(2) .5338(4) .0584(12) Uani d . 1 . . C
H25A .5594 .1325 .6049 .088 Uiso calc R 1 . . H
H25B .5949 .1655 .4881 .088 Uiso calc R 1 . . H
H25C .6771 .1003 .5684 .088 Uiso calc R 1 . . H
C26 .0100(3) .09325(19) .3666(3) .0341(8) Uani d . 1 . . C
C27 -.1148(4) .1050(3) .2509(4) .0549(11) Uani d . 1 . . C
H27A -.1144 .0746 .1794 .082 Uiso calc R 1 . . H
H27B -.1197 .1545 .2238 .082 Uiso calc R 1 . . H
H27C -.1905 .0936 .2750 .082 Uiso calc R 1 . . H
C28 .0020(4) .1369(3) .4794(4) .0631(13) Uani d . 1 . . C
H28A .0818 .1302 .5548 .095 Uiso calc R 1 . . H
H28B -.0737 .1217 .5006 .095 Uiso calc R 1 . . H
H28C -.0074 .1868 .4552 .095 Uiso calc R 1 . . H
C29 .0207(4) .0152(2) .4048(6) .0728(16) Uani d . 1 . . C
H29A .0906 .0091 .4889 .109 Uiso calc R 1 . . H
H29B .0406 -.0127 .3394 .109 Uiso calc R 1 . . H
H29C -.0622 -.0008 .4107 .109 Uiso calc R 1 . . H
C30 .5305(3) .28278(16) .1835(3) .0246(6) Uani d . 1 . . C
C31 .5233(3) .22901(15) .0946(3) .0273(7) Uani d . 1 . . C
H31A .6016 .2170 .0808 .033 Uiso calc R 1 . . H
C32 .4112(3) .19171(16) .0247(3) .0244(6) Uani d . 1 . . C
C33 .6596(3) .32317(18) .2516(3) .0319(7) Uani d . 1 . . C
C34 .7546(3) .3215(2) .1777(4) .0436(9) Uani d . 1 . . C
H34A .7828 .2729 .1729 .065 Uiso calc R 1 . . H
H34B .8309 .3508 .2230 .065 Uiso calc R 1 . . H
H34C .7110 .3399 .0901 .065 Uiso calc R 1 . . H
C35 .6278(4) .3992(2) .2706(6) .0692(15) Uani d . 1 . . C
H35A .5914 .4225 .1863 .104 Uiso calc R 1 . . H
H35B .7076 .4237 .3237 .104 Uiso calc R 1 . . H
H35C .5638 .4007 .3142 .104 Uiso calc R 1 . . H
C36 .7238(4) .2869(3) .3812(4) .0669(14) Uani d . 1 . . C
H36A .7379 .2370 .3671 .100 Uiso calc R 1 . . H
H36B .6671 .2909 .4325 .100 Uiso calc R 1 . . H
H36C .8079 .3095 .4277 .100 Uiso calc R 1 . . H
C37 .4114(3) .13624(18) -.0759(3) .0292(7) Uani d . 1 . . C
C38 .3077(4) .0810(2) -.0861(6) .0684(15) Uani d . 1 . . C
H38A .2223 .1039 -.1086 .103 Uiso calc R 1 . . H
H38B .3286 .0567 -.0029 .103 Uiso calc R 1 . . H
H38C .3053 .0467 -.1533 .103 Uiso calc R 1 . . H
C39 .3779(5) .1753(3) -.2060(4) .0581(12) Uani d . 1 . . C
H39A .4455 .2105 -.1995 .087 Uiso calc R 1 . . H
H39B .2933 .1989 -.2269 .087 Uiso calc R 1 . . H
H39C .3735 .1414 -.2744 .087 Uiso calc R 1 . . H
C40 .5428(4) .0989(2) -.0438(4) .0444(9) Uani d . 1 . . C
H40A .6092 .1330 -.0460 .067 Uiso calc R 1 . . H
H40B .5352 .0616 -.1074 .067 Uiso calc R 1 . . H
H40C .5682 .0781 .0428 .067 Uiso calc R 1 . . H

loop_
_atom_site_aniso_label
_atom_site_aniso_U_11
_atom_site_aniso_U_22
_atom_site_aniso_U_33
_atom_site_aniso_U_12
_atom_site_aniso_U_13
_atom_site_aniso_U_23
Tb .02261(6) .02369(6) .01996(6) .00463(11) .00789(4) .00079(12)
N1 .0332(15) .0281(14) .0247(14) .0051(11) .0119(12) .0031(11)
N2 .053(2) .0443(19) .0310(17) -.0052(16) .0182(15) -.0112(14)
O1 .0297(9) .0226(11) .0288(9) -.0001(16) .0053(7) -.0046(17)
O2 .0306(12) .0264(12) .0271(12) .0015(9) -.0001(10) -.0033(9)
O3 .0262(11) .0339(13) .0357(13) .0052(9) .0139(10) .0108(10)
O4 .0239(11) .0324(13) .0343(13) .0002(9) .0095(10) .0036(10)
O5 .0300(12) .0269(12) .0320(12) -.0009(9) .0151(10) -.0035(10)
O6 .0243(11) .0397(13) .0262(12) .0005(9) .0104(9) -.0086(10)
C1 .0302(18) .059(2) .0272(18) -.0024(16) .0138(15) -.0042(17)
C2 .0335(19) .064(3) .0297(19) -.0125(18) .0120(15) -.0074(18)
C3 .0413(19) .0283(17) .0251(17) -.0041(14) .0145(15) -.0008(13)
C4 .0342(19) .053(2) .0310(19) .0091(16) .0163(16) -.0010(17)
C5 .0242(17) .056(2) .0307(19) .0025(16) .0039(14) -.0042(17)
C6 .068(3) .058(3) .028(2) -.013(2) .010(2) -.0081(19)
C7 .070(3) .077(3) .035(2) .007(3) .028(2) -.007(2)
C8 .0189(14) .0318(17) .0227(16) -.0024(12) .0094(12) -.0016(13)
C9 .0215(15) .0279(16) .0241(16) .0041(12) .0066(12) .0003(13)
C10 .0234(15) .0259(16) .0238(16) .0011(12) .0130(12) -.0020(13)
C11 .0220(15) .037(2) .0201(15) -.0024(11) .0027(12) -.0071(12)
C12 .042(2) .055(3) .034(2) .0042(19) -.0081(17) -.0081(19)
C13 .0372(19) .060(3) .039(2) -.0220(16) .0150(16) -.0190(17)
C14 .0346(17) .050(3) .0318(18) -.0031(14) .0122(15) -.0154(15)
C15 .0340(18) .0248(17) .0322(18) .0006(14) .0136(15) -.0054(14)
C16 .087(3) .037(2) .049(3) -.005(2) .040(2) -.0136(19)
C17 .040(2) .027(2) .063(3) .0064(15) .0118(19) .0011(18)
C18 .0343(19) .0271(18) .052(2) -.0050(14) .0103(17) -.0017(16)
C19 .0336(17) .0262(17) .0225(16) .0029(13) .0082(13) .0021(13)
C20 .0348(18) .0325(18) .0340(19) -.0005(14) .0140(15) .0084(15)
C21 .0273(16) .0302(18) .0277(17) -.0074(13) .0121(13) -.0053(14)
C22 .0304(17) .0340(19) .0355(19) .0035(14) .0087(15) .0072(15)
C23 .064(3) .071(3) .065(3) .040(2) .036(2) .020(2)
C24 .041(3) .041(2) .057(3) .0080(18) .0223(19) .021(2)
C25 .040(2) .053(3) .061(3) -.0028(19) -.008(2) .013(2)
C26 .0341(18) .0377(19) .0352(19) -.0034(15) .0181(15) -.0002(15)
C27 .031(2) .084(3) .050(3) -.014(2) .0151(18) -.003(2)
C28 .056(3) .097(4) .053(3) -.023(3) .040(2) -.022(3)
C29 .052(3) .051(3) .130(5) -.007(2) .051(3) .026(3)
C30 .0272(16) .0245(15) .0221(16) -.0020(12) .0089(13) .0034(12)
C31 .0284(15) .0264(18) .0316(17) -.0024(11) .0162(13) -.0042(12)
C32 .0320(16) .0241(16) .0211(15) .0011(13) .0143(13) .0005(12)
C33 .0316(17) .0375(19) .0284(17) -.0072(14) .0129(14) -.0081(14)
C34 .0336(19) .056(2) .046(2) -.0176(17) .0200(17) -.0119(19)
C35 .046(2) .043(3) .115(4) -.019(2) .024(3) -.043(3)
C36 .049(3) .109(4) .032(2) -.029(2) .0016(19) .008(2)
C37 .0278(17) .0308(18) .0354(19) -.0062(14) .0190(15) -.0116(15)
C38 .060(3) .051(3) .114(4) -.028(2) .056(3) -.041(3)
C39 .083(3) .058(3) .031(2) .013(2) .019(2) -.009(2)
C40 .040(2) .042(2) .056(3) .0004(17) .022(2) -.0131(19)

loop_
_atom_type_symbol
_atom_type_description
_atom_type_scat_dispersion_real
_atom_type_scat_dispersion_imag
_atom_type_scat_source
C C .0033 .0016 'International Tables Vol C Tables 4.2.6.8 and 6.1.1.4'
H H .0000 .0000 'International Tables Vol C Tables 4.2.6.8 and 6.1.1.4'
N N .0061 .0033 'International Tables Vol C Tables 4.2.6.8 and 6.1.1.4'
O O .0106 .0060 'International Tables Vol C Tables 4.2.6.8 and 6.1.1.4'
Tb Tb -.1723 4.1537 'International Tables Vol C Tables 4.2.6.8 and 6.1.1.4'

loop_
_geom_angle_atom_site_label_1
_geom_angle_atom_site_label_2
_geom_angle_atom_site_label_3
_geom_angle
_geom_angle_publ_flag
O6 Tb O3 80.54(8) no
O6 Tb O2 116.90(8) no
O3 Tb O2 150.90(8) no
O6 Tb O1 78.31(8) no
O3 Tb O1 136.55(12) no
O2 Tb O1 72.12(12) y
O6 Tb O4 113.49(8) no
O3 Tb O4 73.55(8) y
O2 Tb O4 114.90(8) no
O1 Tb O4 80.83(9) no
O6 Tb O5 73.32(7) yes
O3 Tb O5 80.03(8) no
O2 Tb O5 83.12(8) no
O1 Tb O5 127.94(9) no
O4 Tb O5 150.77(8) no
O6 Tb N1 154.26(8) yes
O3 Tb N1 81.36(8) yes
O2 Tb N1 73.83(8) yes
O1 Tb N1 127.16(9) yes
O4 Tb N1 78.34(8) yes
O5 Tb N1 85.63(8) yes
C5 N1 C1 115.1(3) no
C5 N1 Tb 121.5(2) no
C1 N1 Tb 123.4(2) no
C3 N2 C6 120.2(3) no
C3 N2 C7 121.3(3) no
C6 N2 C7 116.8(3) no
C8 O1 Tb 137.9(3) no
C10 O2 Tb 138.2(2) no
C19 O3 Tb 137.3(2) no
C21 O4 Tb 136.3(2) no
C30 O5 Tb 133.7(2) no
C32 O6 Tb 134.25(19) no
N1 C1 C2 124.1(3) no
C1 C2 C3 120.7(3) no
N2 C3 C2 122.3(3) no
N2 C3 C4 122.7(3) no
C2 C3 C4 115.0(3) no
C5 C4 C3 119.4(3) no
N1 C5 C4 125.7(3) no
O1 C8 C9 123.9(3) no
O1 C8 C11 114.8(3) no
C9 C8 C11 121.3(3) no
C10 C9 C8 123.6(3) no
O2 C10 C9 123.7(3) no
O2 C10 C15 114.9(3) no
C9 C10 C15 121.4(3) no
C12 C11 C14 108.9(3) no
C12 C11 C13 109.8(3) no
C14 C11 C13 109.4(3) no
C12 C11 C8 113.4(3) no
C14 C11 C8 108.5(2) no
C13 C11 C8 106.7(2) no
C16 C15 C18 109.9(3) no
C16 C15 C17 109.6(3) no
C18 C15 C17 108.9(3) no
C16 C15 C10 107.6(3) no
C18 C15 C10 107.4(3) no
C17 C15 C10 113.4(3) no
O3 C19 C20 123.7(3) no
O3 C19 C22 114.7(3) no
C20 C19 C22 121.6(3) no
C21 C20 C19 125.1(3) no
O4 C21 C20 123.8(3) no
O4 C21 C26 115.9(3) no
C20 C21 C26 120.2(3) no
C23 C22 C24 110.6(3) no
C23 C22 C25 110.1(4) no
C24 C22 C25 107.8(4) no
C23 C22 C19 107.2(3) no
C24 C22 C19 113.8(3) no
C25 C22 C19 107.2(3) no
C27 C26 C28 108.3(3) no
C27 C26 C29 109.4(3) no
C28 C26 C29 108.7(4) no
C27 C26 C21 109.9(3) no
C28 C26 C21 107.4(3) no
C29 C26 C21 113.1(3) no
O5 C30 C31 123.5(3) no
O5 C30 C33 115.3(3) no
C31 C30 C33 121.1(3) no
C32 C31 C30 125.5(3) no
O6 C32 C31 122.9(3) no
O6 C32 C37 115.3(3) no
C31 C32 C37 121.7(3) no
C35 C33 C36 110.6(4) no
C35 C33 C34 109.0(3) no
C36 C33 C34 108.5(3) no
C35 C33 C30 108.8(3) no
C36 C33 C30 105.8(3) no
C34 C33 C30 114.0(3) no
C38 C37 C40 108.3(3) no
C38 C37 C32 109.6(3) no
C40 C37 C32 113.1(3) no
C38 C37 C39 109.7(4) no
C40 C37 C39 109.6(3) no
C32 C37 C39 106.6(3) no
N1 C1 H1A 118.0 no
C2 C1 H1A 118.0 no
C1 C2 H2A 119.6 no
C3 C2 H2A 119.6 no
C5 C4 H4A 120.3 no
C3 C4 H4A 120.3 no
N1 C5 H5A 117.1 no
C4 C5 H5A 117.1 no
N2 C6 H6A 109.5 no
N2 C6 H6B 109.5 no
H6A C6 H6B 109.5 no
N2 C6 H6C 109.5 no
H6A C6 H6C 109.5 no
H6B C6 H6C 109.5 no
N2 C7 H7A 109.5 no
N2 C7 H7B 109.5 no
H7A C7 H7B 109.5 no
N2 C7 H7C 109.5 no
H7A C7 H7C 109.5 no
H7B C7 H7C 109.5 no
C10 C9 H9A 118.2 no
C8 C9 H9A 118.2 no
C11 C12 H12A 109.5 no
C11 C12 H12B 109.5 no
H12A C12 H12B 109.5 no
C11 C12 H12C 109.5 no
H12A C12 H12C 109.5 no
H12B C12 H12C 109.5 no
C11 C13 H13A 109.5 no
C11 C13 H13B 109.5 no
H13A C13 H13B 109.5 no
C11 C13 H13C 109.5 no
H13A C13 H13C 109.5 no
H13B C13 H13C 109.5 no
C11 C14 H14A 109.5 no
C11 C14 H14B 109.5 no
H14A C14 H14B 109.5 no
C11 C14 H14C 109.5 no
H14A C14 H14C 109.5 no
H14B C14 H14C 109.5 no
C15 C16 H16A 109.5 no
C15 C16 H16B 109.5 no
H16A C16 H16B 109.5 no
C15 C16 H16C 109.5 no
H16A C16 H16C 109.5 no
H16B C16 H16C 109.5 no
C15 C17 H17A 109.5 no
C15 C17 H17B 109.5 no
H17A C17 H17B 109.5 no
C15 C17 H17C 109.5 no
H17A C17 H17C 109.5 no
H17B C17 H17C 109.5 no
C15 C18 H18A 109.5 no
C15 C18 H18B 109.5 no
H18A C18 H18B 109.5 no
C15 C18 H18C 109.5 no
H18A C18 H18C 109.5 no
H18B C18 H18C 109.5 no
C21 C20 H20A 117.4 no
C19 C20 H20A 117.4 no
C22 C23 H23A 109.5 no
C22 C23 H23B 109.5 no
H23A C23 H23B 109.5 no
C22 C23 H23C 109.5 no
H23A C23 H23C 109.5 no
H23B C23 H23C 109.5 no
C22 C24 H24A 109.5 no
C22 C24 H24B 109.5 no
H24A C24 H24B 109.5 no
C22 C24 H24C 109.5 no
H24A C24 H24C 109.5 no
H24B C24 H24C 109.5 no
C22 C25 H25A 109.5 no
C22 C25 H25B 109.5 no
H25A C25 H25B 109.5 no
C22 C25 H25C 109.5 no
H25A C25 H25C 109.5 no
H25B C25 H25C 109.5 no
C26 C27 H27A 109.5 no
C26 C27 H27B 109.5 no
H27A C27 H27B 109.5 no
C26 C27 H27C 109.5 no
H27A C27 H27C 109.5 no
H27B C27 H27C 109.5 no
C26 C28 H28A 109.5 no
C26 C28 H28B 109.5 no
H28A C28 H28B 109.5 no
C26 C28 H28C 109.5 no
H28A C28 H28C 109.5 no
H28B C28 H28C 109.5 no
C26 C29 H29A 109.5 no
C26 C29 H29B 109.5 no
H29A C29 H29B 109.5 no
C26 C29 H29C 109.5 no
H29A C29 H29C 109.5 no
H29B C29 H29C 109.5 no
C32 C31 H31A 117.2 no
C30 C31 H31A 117.2 no
C33 C34 H34A 109.5 no
C33 C34 H34B 109.5 no
H34A C34 H34B 109.5 no
C33 C34 H34C 109.5 no
H34A C34 H34C 109.5 no
H34B C34 H34C 109.5 no
C33 C35 H35A 109.5 no
C33 C35 H35B 109.5 no
H35A C35 H35B 109.5 no
C33 C35 H35C 109.5 no
H35A C35 H35C 109.5 no
H35B C35 H35C 109.5 no
C33 C36 H36A 109.5 no
C33 C36 H36B 109.5 no
H36A C36 H36B 109.5 no
C33 C36 H36C 109.5 no
H36A C36 H36C 109.5 no
H36B C36 H36C 109.5 no
C37 C38 H38A 109.5 no
C37 C38 H38B 109.5 no
H38A C38 H38B 109.5 no
C37 C38 H38C 109.5 no
H38A C38 H38C 109.5 no
H38B C38 H38C 109.5 no
C37 C39 H39A 109.5 no
C37 C39 H39B 109.5 no
H39A C39 H39B 109.5 no
C37 C39 H39C 109.5 no
H39A C39 H39C 109.5 no
H39B C39 H39C 109.5 no
C37 C40 H40A 109.5 no
C37 C40 H40B 109.5 no
H40A C40 H40B 109.5 no
C37 C40 H40C 109.5 no
H40A C40 H40C 109.5 no
H40B C40 H40C 109.5 no

loop_
_geom_bond_atom_site_label_1
_geom_bond_atom_site_label_2
_geom_bond_site_symmetry_2
_geom_bond_distance
_geom_bond_publ_flag
Tb O6 . 2.282(2) yes
Tb O3 . 2.296(2) yes
Tb O2 . 2.298(2) yes
Tb O1 . 2.3006(18) yes
Tb O4 . 2.313(2) yes
Tb O5 . 2.320(2) yes
Tb N1 . 2.527(3) yes
N1 C5 . 1.329(4) no
N1 C1 . 1.340(4) no
N2 C3 . 1.362(4) no
N2 C6 . 1.450(5) no
N2 C7 . 1.454(5) no
O1 C8 . 1.258(4) no
O2 C10 . 1.265(4) no
O3 C19 . 1.269(4) no
O4 C21 . 1.276(4) no
O5 C30 . 1.274(4) no
O6 C32 . 1.278(3) no
C1 C2 . 1.372(5) no
C2 C3 . 1.403(5) no
C3 C4 . 1.406(5) no
C4 C5 . 1.373(5) no
C8 C9 . 1.396(4) no
C8 C11 . 1.546(4) no
C9 C10 . 1.394(4) no
C10 C15 . 1.546(4) no
C11 C12 . 1.529(5) no
C11 C14 . 1.529(4) no
C11 C13 . 1.530(4) no
C15 C16 . 1.528(5) no
C15 C18 . 1.539(4) no
C15 C17 . 1.540(5) no
C19 C20 . 1.398(4) no
C19 C22 . 1.541(4) no
C20 C21 . 1.395(5) no
C21 C26 . 1.539(4) no
C22 C23 . 1.520(5) no
C22 C24 . 1.531(6) no
C22 C25 . 1.537(5) no
C26 C27 . 1.522(5) no
C26 C28 . 1.524(5) no
C26 C29 . 1.534(5) no
C30 C31 . 1.399(4) no
C30 C33 . 1.550(4) no
C31 C32 . 1.391(4) no
C32 C37 . 1.531(4) no
C33 C35 . 1.517(5) no
C33 C36 . 1.519(5) no
C33 C34 . 1.532(4) no
C37 C38 . 1.520(5) no
C37 C40 . 1.528(5) no
C37 C39 . 1.543(6) no
C1 H1A . .950 no
C2 H2A . .950 no
C4 H4A . .950 no
C5 H5A . .950 no
C6 H6A . .980 no
C6 H6B . .980 no
C6 H6C . .980 no
C7 H7A . .980 no
C7 H7B . .980 no
C7 H7C . .980 no
C9 H9A . .950 no
C12 H12A . .980 no
C12 H12B . .980 no
C12 H12C . .980 no
C13 H13A . .980 no
C13 H13B . .980 no
C13 H13C . .980 no
C14 H14A . .980 no
C14 H14B . .980 no
C14 H14C . .980 no
C16 H16A . .980 no
C16 H16B . .980 no
C16 H16C . .980 no
C17 H17A . .980 no
C17 H17B . .980 no
C17 H17C . .980 no
C18 H18A . .980 no
C18 H18B . .980 no
C18 H18C . .980 no
C20 H20A . .950 no
C23 H23A . .980 no
C23 H23B . .980 no
C23 H23C . .980 no
C24 H24A . .980 no
C24 H24B . .980 no
C24 H24C . .980 no
C25 H25A . .980 no
C25 H25B . .980 no
C25 H25C . .980 no
C27 H27A . .980 no
C27 H27B . .980 no
C27 H27C . .980 no
C28 H28A . .980 no
C28 H28B . .980 no
C28 H28C . .980 no
C29 H29A . .980 no
C29 H29B . .980 no
C29 H29C . .980 no
C31 H31A . .950 no
C34 H34A . .980 no
C34 H34B . .980 no
C34 H34C . .980 no
C35 H35A . .980 no
C35 H35B . .980 no
C35 H35C . .980 no
C36 H36A . .980 no
C36 H36B . .980 no
C36 H36C . .980 no
C38 H38A . .980 no
C38 H38B . .980 no
C38 H38C . .980 no
C39 H39A . .980 no
C39 H39B . .980 no
C39 H39C . .980 no
C40 H40A . .980 no
C40 H40B . .980 no
C40 H40C . .980 no
